data_7249549
loop_
_publ_author_name
'Shen, Yao-Bin'
'Zhuang, Qian-Hao'
'Wang, Xiao-Lin'
'An, Xiao-De'
'Qiu, Bin'
'Shi, Tiesheng'
'Xiao, Jian'

_publ_section_title
;
 EtOH-mediated cascade C(sp3)--H alkylation via aromatization-driven
 [1,6]-hydride transfer: green and divergent synthesis of spirocyclic
 azepino[4,3,2-cd]indoles
;
_journal_issue 24
_journal_name_full 'Green Chemistry'
_journal_page_first 11899
_journal_page_last 11907
_journal_paper_doi 10.1039/D4GC04534C
_journal_volume 26
_journal_year 2024
_chemical_formula_sum 'C28 H24 N2 O3 S2'
_chemical_formula_weight 500.61
_space_group_crystal_system monoclinic
_space_group_IT_number 14
_space_group_name_Hall '-P 2ybc'
_space_group_name_H-M_alt 'P 1 21/c 1'
_atom_sites_solution_hydrogens geom
_audit_creation_method SHELXL-2018/3
_audit_update_record
;
2023-11-06 deposited with the CCDC.	2024-11-05 downloaded from the CCDC.
;
_cell_angle_alpha 90
_cell_angle_beta 103.147(5)
_cell_angle_gamma 90
_cell_formula_units_Z 4
_cell_length_a 24.189(4)
_cell_length_b 8.6185(15)
_cell_length_c 11.782(2)
_cell_measurement_reflns_used 4193
_cell_measurement_temperature 273(2)
_cell_measurement_theta_max 25.010
_cell_measurement_theta_min 2.516
_cell_volume 2391.8(7)
_computing_cell_refinement 'Bruker SMART'
_computing_data_collection 'Bruker SMART'
_computing_data_reduction 'Bruker SAINT'
_computing_structure_refinement 'SHELXL-2018/3 (Sheldrick, 2018)'
_computing_structure_solution 'SHELXL-2018/3 (Sheldrick, 2018)'
_diffrn_ambient_temperature 273(2)
_diffrn_measured_fraction_theta_full 0.996
_diffrn_measured_fraction_theta_max 0.996
_diffrn_measurement_device_type 'CCD area detector'
_diffrn_radiation_type MoK\a
_diffrn_radiation_wavelength 0.71073
_diffrn_reflns_av_R_equivalents 0.0987
_diffrn_reflns_av_unetI/netI 0.0848
_diffrn_reflns_Laue_measured_fraction_full 0.996
_diffrn_reflns_Laue_measured_fraction_max 0.996
_diffrn_reflns_limit_h_max 28
_diffrn_reflns_limit_h_min -28
_diffrn_reflns_limit_k_max 10
_diffrn_reflns_limit_k_min -9
_diffrn_reflns_limit_l_max 14
_diffrn_reflns_limit_l_min -13
_diffrn_reflns_number 25292
_diffrn_reflns_point_group_measured_fraction_full 0.996
_diffrn_reflns_point_group_measured_fraction_max 0.996
_diffrn_reflns_theta_full 25.010
_diffrn_reflns_theta_max 25.010
_diffrn_reflns_theta_min 2.516
_diffrn_source 'sealed tube'
_exptl_absorpt_coefficient_mu 0.257
_exptl_absorpt_correction_T_max 0.972
_exptl_absorpt_correction_T_min 0.970
_exptl_absorpt_correction_type multi-scan
_exptl_absorpt_process_details SADABS
_exptl_crystal_colour WHITE
_exptl_crystal_density_diffrn 1.390
_exptl_crystal_description BLOCK
_exptl_crystal_F_000 1048
_exptl_crystal_size_max 0.120
_exptl_crystal_size_mid 0.120
_exptl_crystal_size_min 0.110
_refine_diff_density_max 0.403
_refine_diff_density_min -0.300
_refine_diff_density_rms 0.059
_refine_ls_extinction_method none
_refine_ls_goodness_of_fit_ref 1.099
_refine_ls_hydrogen_treatment constr
_refine_ls_matrix_type full
_refine_ls_number_parameters 317
_refine_ls_number_reflns 4193
_refine_ls_number_restraints 0
_refine_ls_restrained_S_all 1.099
_refine_ls_R_factor_all 0.1782
_refine_ls_R_factor_gt 0.0952
_refine_ls_shift/su_max 0.000
_refine_ls_shift/su_mean 0.000
_refine_ls_structure_factor_coef Fsqd
_refine_ls_weighting_details 'w=1/[\s^2^(Fo^2^)+(0.0266P)^2^+6.4306P] where P=(Fo^2^+2Fc^2^)/3'
_refine_ls_weighting_scheme calc
_refine_ls_wR_factor_gt 0.1487
_refine_ls_wR_factor_ref 0.1835
_reflns_Friedel_coverage 0.000
_reflns_number_gt 2379
_reflns_number_total 4193
_reflns_threshold_expression 'I > 2\s(I)'
_cod_data_source_file d4gc04534c2.cif
_cod_data_source_block 231019
_cod_depositor_comments
;
The following automatic conversions were performed:

data item '_exptl_absorpt_correction_type' value 'MULTI-SCAN' was
changed to 'multi-scan' in accordance with the
/home/data/users/saulius/crontab/automatic-downloads/rss-feeds/RSC/lib/dictionaries/cif_core.dic
dictionary named 'cif_core.dic' version 2.4.2 last updated on
2011-04-26.

Automatic conversion script
Id: cif_fix_values 8170 2020-07-09 18:12:32Z antanas 

 Adding full bibliography for 7249547--7249550.cif.
;
_cod_original_cell_volume 2391.9(7)
_cod_original_sg_symbol_H-M 'P 21/c'
_cod_database_code 7249549
_shelx_shelxl_version_number 2018/3
_shelx_space_group_comment
;
The symmetry employed for this shelxl refinement is uniquely defined
by the following loop, which should always be used as a source of
symmetry information in preference to the above space-group names.
They are only intended as comments.
;
_shelx_estimated_absorpt_t_min 0.970
_shelx_estimated_absorpt_t_max 0.972

loop_
_space_group_symop_operation_xyz
'x, y, z'
'-x, y+1/2, -z+1/2'
'-x, -y, -z'
'x, -y-1/2, z-1/2'

loop_
_atom_site_label
_atom_site_type_symbol
_atom_site_fract_x
_atom_site_fract_y
_atom_site_fract_z
_atom_site_U_iso_or_equiv
_atom_site_adp_type
_atom_site_occupancy
_atom_site_site_symmetry_order
_atom_site_calc_flag
_atom_site_refinement_flags_posn
_atom_site_refinement_flags_adp
_atom_site_refinement_flags_occupancy
_atom_site_disorder_assembly
_atom_site_disorder_group
S1 S 0.13606(6) 0.33872(18) 0.86524(13) 0.0535(4) Uani 1 1 d . . . . .
S2 S 0.37943(7) 0.5323(2) 0.70299(15) 0.0702(5) Uani 1 1 d . . . . .
N1 N 0.18619(18) 0.4176(5) 0.8086(4) 0.0516(12) Uani 1 1 d . . . . .
N2 N 0.2805(2) 0.7505(5) 0.5999(4) 0.0572(13) Uani 1 1 d . . . . .
O1 O 0.12742(17) 0.4388(5) 0.9564(3) 0.0661(12) Uani 1 1 d . . . . .
O2 O 0.15354(17) 0.1822(4) 0.8902(4) 0.0693(12) Uani 1 1 d . . . . .
O3 O 0.3262(2) 0.3681(8) 0.3939(5) 0.117(2) Uani 1 1 d . . . . .
C1 C 0.0746(2) 0.3402(6) 0.7532(4) 0.0448(13) Uani 1 1 d . . . . .
C2 C 0.0723(3) 0.2466(7) 0.6567(5) 0.0552(15) Uani 1 1 d . . . . .
H2 H 0.103003 0.184639 0.651094 0.066 Uiso 1 1 calc R U . . .
C3 C 0.0240(3) 0.2469(8) 0.5697(5) 0.0669(18) Uani 1 1 d . . . . .
H3 H 0.022111 0.183166 0.505278 0.080 Uiso 1 1 calc R U . . .
C4 C -0.0226(3) 0.3402(8) 0.5750(5) 0.0625(18) Uani 1 1 d . . . . .
C5 C -0.0183(3) 0.4316(7) 0.6722(6) 0.0621(17) Uani 1 1 d . . . . .
H5 H -0.048913 0.493588 0.678481 0.075 Uiso 1 1 calc R U . . .
C6 C 0.0296(3) 0.4342(7) 0.7600(5) 0.0562(16) Uani 1 1 d . . . . .
H6 H 0.031780 0.499239 0.823815 0.067 Uiso 1 1 calc R U . . .
C7 C -0.0747(3) 0.3390(10) 0.4782(6) 0.097(3) Uani 1 1 d . . . . .
H7A H -0.103227 0.403728 0.498711 0.146 Uiso 1 1 calc R U . . .
H7B H -0.088803 0.234784 0.465447 0.146 Uiso 1 1 calc R U . . .
H7C H -0.065580 0.377625 0.408242 0.146 Uiso 1 1 calc R U . . .
C8 C 0.2202(2) 0.3316(7) 0.7498(5) 0.0563(16) Uani 1 1 d . . . . .
H8 H 0.225324 0.224696 0.755031 0.068 Uiso 1 1 calc R U . . .
C9 C 0.2445(2) 0.4270(7) 0.6846(5) 0.0507(15) Uani 1 1 d . . . . .
C10 C 0.2800(2) 0.3728(7) 0.6039(6) 0.0683(19) Uani 1 1 d . . . . .
H10A H 0.254760 0.342888 0.530876 0.082 Uiso 1 1 calc R U . . .
H10B H 0.300219 0.280308 0.637119 0.082 Uiso 1 1 calc R U . . .
C11 C 0.3236(2) 0.4884(7) 0.5766(5) 0.0554(16) Uani 1 1 d . . . . .
C12 C 0.3514(3) 0.4081(9) 0.4863(7) 0.089(3) Uani 1 1 d . . . . .
C13 C 0.4109(3) 0.3681(8) 0.5388(7) 0.073(2) Uani 1 1 d . . . . .
C14 C 0.4468(3) 0.2853(9) 0.4836(8) 0.106(3) Uani 1 1 d . . . . .
H14 H 0.433254 0.243298 0.409750 0.127 Uiso 1 1 calc R U . . .
C15 C 0.5023(4) 0.2671(12) 0.5403(10) 0.121(3) Uani 1 1 d . . . . .
H15 H 0.526838 0.210806 0.505613 0.146 Uiso 1 1 calc R U . . .
C16 C 0.5220(4) 0.3320(12) 0.6487(10) 0.123(3) Uani 1 1 d . . . . .
H16 H 0.560122 0.320474 0.685116 0.147 Uiso 1 1 calc R U . . .
C17 C 0.4868(3) 0.4144(10) 0.7061(7) 0.096(3) Uani 1 1 d . . . . .
H17 H 0.500535 0.457258 0.779495 0.115 Uiso 1 1 calc R U . . .
C18 C 0.4301(3) 0.4295(8) 0.6481(6) 0.0659(18) Uani 1 1 d . . . . .
C19 C 0.2951(3) 0.6384(8) 0.5200(5) 0.0705(19) Uani 1 1 d . . . . .
H19 H 0.260154 0.609365 0.463698 0.085 Uiso 1 1 calc R U . . .
C20 C 0.3329(3) 0.7320(10) 0.4543(6) 0.090(2) Uani 1 1 d . . . . .
H20A H 0.368163 0.677155 0.456577 0.108 Uiso 1 1 calc R U . . .
H20B H 0.313428 0.746551 0.373406 0.108 Uiso 1 1 calc R U . . .
C21 C 0.3444(3) 0.8836(10) 0.5136(7) 0.106(3) Uani 1 1 d . . . . .
H21A H 0.345763 0.965625 0.457849 0.127 Uiso 1 1 calc R U . . .
H21B H 0.380233 0.881550 0.570972 0.127 Uiso 1 1 calc R U . . .
C22 C 0.2955(3) 0.9076(8) 0.5714(6) 0.080(2) Uani 1 1 d . . . . .
H22A H 0.306838 0.970256 0.641193 0.096 Uiso 1 1 calc R U . . .
H22B H 0.263817 0.957659 0.518700 0.096 Uiso 1 1 calc R U . . .
C23 C 0.2378(2) 0.7294(7) 0.6594(5) 0.0469(14) Uani 1 1 d . . . . .
C24 C 0.2095(2) 0.8561(7) 0.6919(5) 0.0612(17) Uani 1 1 d . . . . .
H24 H 0.215807 0.953915 0.664065 0.073 Uiso 1 1 calc R U . . .
C25 C 0.1721(3) 0.8414(7) 0.7643(5) 0.0635(17) Uani 1 1 d . . . . .
H25 H 0.154079 0.929579 0.783511 0.076 Uiso 1 1 calc R U . . .
C26 C 0.1609(2) 0.7006(7) 0.8089(5) 0.0582(16) Uani 1 1 d . . . . .
H26 H 0.136658 0.691386 0.859518 0.070 Uiso 1 1 calc R U . . .
C27 C 0.1874(2) 0.5749(6) 0.7743(5) 0.0483(14) Uani 1 1 d . . . . .
C28 C 0.2245(2) 0.5828(6) 0.6986(5) 0.0428(13) Uani 1 1 d . . . . .

loop_
_atom_site_aniso_label
_atom_site_aniso_U_11
_atom_site_aniso_U_22
_atom_site_aniso_U_33
_atom_site_aniso_U_23
_atom_site_aniso_U_13
_atom_site_aniso_U_12
S1 0.0555(9) 0.0502(10) 0.0545(10) 0.0040(8) 0.0120(8) -0.0031(8)
S2 0.0540(10) 0.0829(13) 0.0718(12) -0.0101(10) 0.0105(9) 0.0006(9)
N1 0.045(3) 0.043(3) 0.068(3) -0.003(3) 0.015(2) 0.002(2)
N2 0.061(3) 0.048(3) 0.065(3) -0.005(3) 0.020(3) -0.004(3)
O1 0.080(3) 0.071(3) 0.049(2) -0.016(2) 0.018(2) -0.016(2)
O2 0.069(3) 0.050(3) 0.084(3) 0.015(2) 0.007(2) 0.002(2)
O3 0.075(4) 0.169(6) 0.111(4) -0.062(4) 0.028(3) -0.009(4)
C1 0.052(3) 0.043(3) 0.042(3) 0.001(3) 0.015(3) -0.005(3)
C2 0.057(4) 0.055(4) 0.057(4) 0.001(3) 0.019(3) 0.005(3)
C3 0.079(5) 0.073(5) 0.050(4) -0.011(4) 0.017(4) -0.018(4)
C4 0.051(4) 0.078(5) 0.056(4) 0.025(4) 0.006(3) -0.019(4)
C5 0.051(4) 0.064(4) 0.075(5) 0.008(4) 0.022(4) 0.003(3)
C6 0.060(4) 0.053(4) 0.059(4) -0.002(3) 0.023(4) 0.001(3)
C7 0.070(5) 0.137(7) 0.075(5) 0.036(5) -0.005(4) -0.035(5)
C8 0.044(3) 0.040(3) 0.082(4) -0.006(3) 0.008(3) 0.001(3)
C9 0.034(3) 0.046(4) 0.071(4) -0.010(3) 0.010(3) -0.002(3)
C10 0.047(4) 0.062(4) 0.100(5) -0.027(4) 0.024(4) -0.006(3)
C11 0.044(3) 0.061(4) 0.062(4) -0.011(3) 0.013(3) -0.002(3)
C12 0.053(5) 0.122(7) 0.097(6) -0.072(5) 0.025(4) -0.027(4)
C13 0.054(4) 0.069(5) 0.102(6) -0.019(4) 0.030(4) 0.003(4)
C14 0.081(6) 0.101(6) 0.149(8) -0.028(6) 0.054(6) 0.006(5)
C15 0.082(7) 0.128(8) 0.168(10) -0.014(8) 0.055(7) 0.027(6)
C16 0.068(6) 0.135(9) 0.168(10) 0.044(8) 0.035(7) 0.052(6)
C17 0.060(5) 0.122(7) 0.103(6) 0.032(5) 0.013(5) 0.024(5)
C18 0.048(4) 0.067(4) 0.084(5) 0.018(4) 0.019(4) 0.004(3)
C19 0.057(4) 0.090(5) 0.062(4) 0.005(4) 0.006(3) -0.006(4)
C20 0.080(5) 0.117(7) 0.078(5) 0.022(5) 0.031(4) 0.005(5)
C21 0.113(7) 0.110(7) 0.110(7) -0.007(6) 0.059(6) -0.038(6)
C22 0.091(5) 0.060(4) 0.090(5) 0.015(4) 0.024(4) -0.015(4)
C23 0.042(3) 0.052(4) 0.044(3) -0.006(3) 0.005(3) 0.000(3)
C24 0.061(4) 0.045(4) 0.078(5) 0.005(3) 0.017(4) 0.001(3)
C25 0.069(4) 0.040(4) 0.080(5) -0.014(4) 0.013(4) 0.010(3)
C26 0.052(4) 0.049(4) 0.076(4) -0.012(3) 0.021(3) 0.004(3)
C27 0.042(3) 0.039(3) 0.062(4) -0.001(3) 0.007(3) 0.003(3)
C28 0.032(3) 0.039(3) 0.053(4) -0.004(3) 0.003(3) -0.001(3)

loop_
_atom_type_symbol
_atom_type_description
_atom_type_scat_dispersion_real
_atom_type_scat_dispersion_imag
_atom_type_scat_source
C C 0.0033 0.0016 'International Tables Vol C Tables 4.2.6.8 and 6.1.1.4'
H H 0.0000 0.0000 'International Tables Vol C Tables 4.2.6.8 and 6.1.1.4'
O O 0.0106 0.0060 'International Tables Vol C Tables 4.2.6.8 and 6.1.1.4'
N N 0.0061 0.0033 'International Tables Vol C Tables 4.2.6.8 and 6.1.1.4'
S S 0.1246 0.1234 'International Tables Vol C Tables 4.2.6.8 and 6.1.1.4'

loop_
_geom_angle_atom_site_label_1
_geom_angle_atom_site_label_2
_geom_angle_atom_site_label_3
_geom_angle
_geom_angle_site_symmetry_1
_geom_angle_site_symmetry_3
_geom_angle_publ_flag
O2 S1 O1 120.2(3) . . ?
O2 S1 N1 105.2(2) . . ?
O1 S1 N1 107.5(2) . . ?
O2 S1 C1 108.9(3) . . ?
O1 S1 C1 108.6(3) . . ?
N1 S1 C1 105.5(2) . . ?
C18 S2 C11 92.5(3) . . ?
C8 N1 C27 108.2(5) . . ?
C8 N1 S1 123.2(4) . . ?
C27 N1 S1 124.8(4) . . ?
C23 N2 C19 124.2(5) . . ?
C23 N2 C22 119.4(5) . . ?
C19 N2 C22 111.0(5) . . ?
C6 C1 C2 120.4(5) . . ?
C6 C1 S1 120.6(4) . . ?
C2 C1 S1 119.0(4) . . ?
C3 C2 C1 118.9(6) . . ?
C2 C3 C4 121.9(6) . . ?
C5 C4 C3 117.3(6) . . ?
C5 C4 C7 122.0(7) . . ?
C3 C4 C7 120.7(7) . . ?
C6 C5 C4 122.0(6) . . ?
C5 C6 C1 119.5(6) . . ?
C9 C8 N1 109.9(5) . . ?
C8 C9 C28 107.5(5) . . ?
C8 C9 C10 124.1(5) . . ?
C28 C9 C10 128.1(6) . . ?
C9 C10 C11 116.9(5) . . ?
C10 C11 C19 111.8(5) . . ?
C10 C11 C12 106.3(5) . . ?
C19 C11 C12 107.4(6) . . ?
C10 C11 S2 112.5(4) . . ?
C19 C11 S2 110.9(4) . . ?
C12 C11 S2 107.5(4) . . ?
O3 C12 C13 125.0(7) . . ?
O3 C12 C11 123.7(6) . . ?
C13 C12 C11 110.7(6) . . ?
C18 C13 C14 121.4(7) . . ?
C18 C13 C12 113.2(6) . . ?
C14 C13 C12 125.3(7) . . ?
C15 C14 C13 118.6(8) . . ?
C14 C15 C16 120.1(8) . . ?
C15 C16 C17 122.4(8) . . ?
C18 C17 C16 116.8(8) . . ?
C13 C18 C17 120.7(7) . . ?
C13 C18 S2 115.2(5) . . ?
C17 C18 S2 124.1(6) . . ?
N2 C19 C11 115.4(5) . . ?
N2 C19 C20 103.7(6) . . ?
C11 C19 C20 113.2(5) . . ?
C21 C20 C19 107.0(6) . . ?
C20 C21 C22 104.5(6) . . ?
N2 C22 C21 103.8(6) . . ?
N2 C23 C24 120.5(5) . . ?
N2 C23 C28 122.4(5) . . ?
C24 C23 C28 116.8(5) . . ?
C25 C24 C23 122.1(6) . . ?
C26 C25 C24 122.1(6) . . ?
C27 C26 C25 116.0(5) . . ?
C26 C27 C28 124.2(5) . . ?
C26 C27 N1 129.2(5) . . ?
C28 C27 N1 106.6(5) . . ?
C27 C28 C23 118.7(5) . . ?
C27 C28 C9 107.8(5) . . ?
C23 C28 C9 133.4(5) . . ?

loop_
_geom_bond_atom_site_label_1
_geom_bond_atom_site_label_2
_geom_bond_distance
_geom_bond_site_symmetry_2
_geom_bond_publ_flag
S1 O2 1.424(4) . ?
S1 O1 1.429(4) . ?
S1 N1 1.657(5) . ?
S1 C1 1.749(5) . ?
S2 C18 1.751(6) . ?
S2 C11 1.808(6) . ?
N1 C8 1.402(7) . ?
N1 C27 1.417(7) . ?
N2 C23 1.386(7) . ?
N2 C19 1.448(8) . ?
N2 C22 1.461(7) . ?
O3 C12 1.173(7) . ?
C1 C6 1.374(7) . ?
C1 C2 1.384(7) . ?
C2 C3 1.367(8) . ?
C3 C4 1.397(9) . ?
C4 C5 1.375(8) . ?
C4 C7 1.496(8) . ?
C5 C6 1.366(8) . ?
C8 C9 1.346(7) . ?
C9 C28 1.450(7) . ?
C9 C10 1.494(7) . ?
C10 C11 1.537(8) . ?
C11 C19 1.544(8) . ?
C11 C12 1.545(8) . ?
C12 C13 1.471(9) . ?
C13 C18 1.373(8) . ?
C13 C14 1.394(9) . ?
C14 C15 1.366(11) . ?
C15 C16 1.376(11) . ?
C16 C17 1.396(11) . ?
C17 C18 1.391(8) . ?
C19 C20 1.553(8) . ?
C20 C21 1.478(10) . ?
C21 C22 1.509(9) . ?
C23 C24 1.388(8) . ?
C23 C28 1.408(7) . ?
C24 C25 1.382(8) . ?
C25 C26 1.373(8) . ?
C26 C27 1.367(7) . ?
C27 C28 1.403(7) . ?
